data_1513761
loop_
_publ_author_name
'Jindal, Pooja'
'Bhatia, Rimpy'
'Khullar, Sadhika'
'Mandal, Sanjay K.'
'Kamboj, Ramesh C.'

_publ_section_title
;
 One-shot photochemical synthesis of
 5-(thiophen-3-yl)pyrano[2,3-c]chromen-2(3H)-ones from
 3-propynyloxy-chromenones: a case of an intramolecular Paterno-Buchi
 reaction.
;
_journal_issue 3
_journal_name_full
'Photochemical &amp; photobiological sciences : Official journal of the European Photochemistry Association and the European Society for Photobiology'
_journal_page_first 488
_journal_page_last 491
_journal_paper_doi 10.1039/c3pp50396h
_journal_volume 13
_journal_year 2014
_chemical_formula_moiety 'C17 H12 O3 S'
_chemical_formula_sum 'C17 H12 O3 S'
_chemical_formula_weight 296.33
_space_group_crystal_system monoclinic
_space_group_IT_number 14
_space_group_name_Hall '-P 2ybc'
_space_group_name_H-M_alt 'P 1 21/c 1'
_symmetry_space_group_name_Hall '-P 2ybc'
_symmetry_space_group_name_H-M 'P 1 21/c 1'
_atom_sites_solution_hydrogens geom
_atom_sites_solution_primary direct
_atom_sites_solution_secondary difmap
_cell_angle_alpha 90
_cell_angle_beta 93.897(7)
_cell_angle_gamma 90
_cell_formula_units_Z 4
_cell_length_a 5.0173(5)
_cell_length_b 14.9931(14)
_cell_length_c 18.012(2)
_cell_measurement_reflns_used 1356
_cell_measurement_temperature 296.(2)
_cell_measurement_theta_max 20.8220
_cell_measurement_theta_min 2.2667
_cell_volume 1351.8(2)
_computing_cell_refinement 'SAINT V8.30C (Bruker AXS Inc., 2013)'
_computing_data_collection 'APEX2 V2011.4-1 (Bruker AXS)'
_computing_data_reduction 'SAINT V8.30C (Bruker AXS Inc., 2013)'
_computing_molecular_graphics 'SHELXTL (Bruker AXS)'
_computing_publication_material 'SHELXTL (Bruker AXS)'
_computing_structure_refinement 'SHELXL-2013 (Sheldrick, 2013)'
_computing_structure_solution 'SHELXS-97 (Sheldrick, 2008)'
_diffrn_ambient_temperature 296.(2)
_diffrn_detector_area_resol_mean 8.3333
_diffrn_measured_fraction_theta_full 0.999
_diffrn_measured_fraction_theta_max 0.999
_diffrn_measurement_device_type 'Bruker Kappa APEX II'
_diffrn_measurement_method 'phi and omega scans'
_diffrn_radiation_monochromator graphite
_diffrn_radiation_type 'Mo K\a'
_diffrn_radiation_wavelength 0.71073
_diffrn_reflns_av_R_equivalents 0.0462
_diffrn_reflns_av_sigmaI/netI 0.0594
_diffrn_reflns_limit_h_max 5
_diffrn_reflns_limit_h_min -5
_diffrn_reflns_limit_k_max 17
_diffrn_reflns_limit_k_min -17
_diffrn_reflns_limit_l_max 20
_diffrn_reflns_limit_l_min -21
_diffrn_reflns_number 8163
_diffrn_reflns_theta_full 25.17
_diffrn_reflns_theta_max 25.17
_diffrn_reflns_theta_min 1.77
_diffrn_source 'fine focus'
_diffrn_source_type 'sealed tube'
_exptl_absorpt_coefficient_mu 0.246
_exptl_absorpt_correction_T_max 0.7462
_exptl_absorpt_correction_T_min 0.5390
_exptl_absorpt_correction_type multi-scan
_exptl_absorpt_process_details 'SADABS V2008/1 (Bruker AXS)'
_exptl_crystal_colour yellow
_exptl_crystal_density_diffrn 1.456
_exptl_crystal_density_method 'not measured'
_exptl_crystal_description 'rod shaped'
_exptl_crystal_F_000 616
_exptl_crystal_size_max 0.18
_exptl_crystal_size_mid 0.15
_exptl_crystal_size_min 0.10
_refine_diff_density_max 0.260
_refine_diff_density_min -0.270
_refine_ls_extinction_method none
_refine_ls_goodness_of_fit_ref 1.055
_refine_ls_hydrogen_treatment mixed
_refine_ls_matrix_type full
_refine_ls_number_parameters 191
_refine_ls_number_reflns 2393
_refine_ls_number_restraints 0
_refine_ls_restrained_S_all 1.055
_refine_ls_R_factor_all 0.1001
_refine_ls_R_factor_gt 0.0526
_refine_ls_shift/su_max 0.000
_refine_ls_shift/su_mean 0.000
_refine_ls_structure_factor_coef Fsqd
_refine_ls_weighting_details 'calc w=1/[\s^2^(Fo^2^)+(0.0864P)^2^+0.2274P] where P=(Fo^2^+2Fc^2^)/3'
_refine_ls_weighting_scheme calc
_refine_ls_wR_factor_gt 0.1390
_refine_ls_wR_factor_ref 0.1733
_reflns_number_gt 1461
_reflns_number_total 2393
_reflns_threshold_expression >2sigma(I)
_cod_data_source_file c3pp50396h.txt
_cod_data_source_block I
_cod_database_code 1513761

loop_
_space_group_symop_operation_xyz
'x, y, z'
'-x, y+1/2, -z+1/2'
'-x, -y, -z'
'x, -y-1/2, z-1/2'

loop_
_atom_site_type_symbol
_atom_site_label
_atom_site_fract_x
_atom_site_fract_y
_atom_site_fract_z
_atom_site_U_iso_or_equiv
_atom_site_adp_type
_atom_site_calc_flag
_atom_site_refinement_flags
_atom_site_occupancy
S S1' -0.3340(2) 0.09500(7) 0.14127(6) 0.0576(4) Uani d . 1
C C2' -0.0898(7) 0.0796(2) 0.2090(2) 0.0456(9) Uani d . 1
H H2' -0.0518 0.0247 0.2313 0.055 Uiso calc R 1
C C3' 0.0467(7) 0.1560(2) 0.22778(19) 0.0392(9) Uani d . 1
C C4' -0.0565(8) 0.2276(2) 0.1839(2) 0.0527(10) Uani d . 1
H H4' 0.0123 0.2851 0.188 0.063 Uiso calc R 1
C C5' -0.2686(7) 0.2052(2) 0.13423(19) 0.0435(9) Uani d . 1
H H5' -0.3609 0.2446 0.102 0.052 Uiso calc R 1
C C1 0.7387(7) 0.0511(2) 0.4174(2) 0.0495(10) Uani d . 1
H H1 0.8908 0.063 0.4482 0.059 Uiso calc R 1
C C2 0.6402(8) -0.0378(2) 0.4107(2) 0.0521(10) Uani d . 1
C C3 0.3858(8) -0.0513(3) 0.3640(2) 0.0586(11) Uani d . 1
H H2 0.3939 -0.1088 0.3395 0.07 Uiso calc R 1
H H3 0.2397 -0.0535 0.3965 0.07 Uiso calc R 1
C C4 0.5531(7) 0.2753(2) 0.34134(19) 0.0398(8) Uani d . 1
C C5 0.2658(7) 0.1658(2) 0.28426(19) 0.0386(8) Uani d . 1
C C7 0.6229(8) 0.3645(2) 0.3439(2) 0.0483(10) Uani d . 1
H H7 0.5325 0.4054 0.3126 0.058 Uiso calc R 1
C C8 0.8277(8) 0.3919(2) 0.3933(2) 0.0507(10) Uani d . 1
H H8 0.8745 0.4519 0.3951 0.061 Uiso calc R 1
C C9 0.9666(7) 0.3319(2) 0.4405(2) 0.0448(9) Uani d . 1
C C10 0.8972(7) 0.2437(2) 0.43612(19) 0.0433(9) Uani d . 1
H H10 0.9908 0.2029 0.4668 0.052 Uiso calc R 1
C C11 0.6875(7) 0.2126(2) 0.38634(18) 0.0378(8) Uani d . 1
C C12 0.6121(7) 0.1189(2) 0.37900(19) 0.0395(9) Uani d . 1
C C13 0.3956(7) 0.1010(2) 0.32557(19) 0.0397(8) Uani d . 1
C C14 1.1884(8) 0.3629(3) 0.4950(2) 0.0583(11) Uani d . 1
H H14B 1.1237 0.3664 0.5439 0.087 Uiso calc R 1
H H14A 1.2485 0.4207 0.4805 0.087 Uiso calc R 1
H H14C 1.3342 0.3214 0.4954 0.087 Uiso calc R 1
O O3 0.7428(6) -0.10290(17) 0.44291(18) 0.0761(9) Uani d . 1
O O4 0.3265(5) 0.01490(15) 0.30875(15) 0.0573(7) Uani d . 1
O O6 0.3443(5) 0.25299(14) 0.29178(13) 0.0435(6) Uani d . 1

loop_
_atom_site_aniso_label
_atom_site_aniso_U_11
_atom_site_aniso_U_22
_atom_site_aniso_U_33
_atom_site_aniso_U_12
_atom_site_aniso_U_13
_atom_site_aniso_U_23
S1' 0.0519(7) 0.0592(7) 0.0589(7) 0.0013(5) -0.0154(5) -0.0036(5)
C2' 0.046(2) 0.045(2) 0.044(2) 0.0033(17) -0.0063(18) 0.0026(17)
C3' 0.036(2) 0.040(2) 0.040(2) 0.0068(16) -0.0039(17) -0.0059(16)
C4' 0.058(3) 0.039(2) 0.058(2) 0.0067(18) -0.016(2) 0.0007(18)
C5' 0.048(2) 0.0344(19) 0.046(2) 0.0082(16) -0.0190(18) -0.0014(16)
C1 0.044(2) 0.043(2) 0.058(2) 0.0046(18) -0.0179(19) 0.0007(19)
C2 0.054(2) 0.044(2) 0.056(2) 0.0051(19) -0.012(2) 0.0059(19)
C3 0.059(3) 0.046(2) 0.068(3) -0.0050(19) -0.016(2) 0.010(2)
C4 0.039(2) 0.040(2) 0.038(2) 0.0029(16) -0.0065(17) -0.0041(16)
C5 0.041(2) 0.0355(19) 0.039(2) 0.0038(16) -0.0030(17) -0.0010(16)
C7 0.059(3) 0.039(2) 0.046(2) 0.0056(18) -0.006(2) 0.0019(17)
C8 0.061(3) 0.039(2) 0.052(2) -0.0109(19) 0.001(2) -0.0060(18)
C9 0.040(2) 0.051(2) 0.043(2) -0.0041(18) -0.0004(17) -0.0055(18)
C10 0.043(2) 0.044(2) 0.041(2) 0.0062(17) -0.0082(17) -0.0022(17)
C11 0.039(2) 0.0384(19) 0.0358(19) 0.0029(16) -0.0015(16) -0.0028(16)
C12 0.040(2) 0.0407(19) 0.037(2) 0.0027(16) -0.0030(16) -0.0001(16)
C13 0.042(2) 0.0362(19) 0.039(2) 0.0022(16) -0.0060(16) -0.0029(16)
C14 0.055(3) 0.061(3) 0.057(3) -0.013(2) -0.010(2) -0.011(2)
O3 0.084(2) 0.0456(17) 0.093(2) 0.0040(15) -0.0339(18) 0.0202(16)
O4 0.0668(18) 0.0347(14) 0.0661(18) -0.0001(12) -0.0281(14) 0.0029(13)
O6 0.0496(15) 0.0340(13) 0.0445(15) 0.0038(11) -0.0144(12) -0.0016(11)

loop_
_atom_type_symbol
_atom_type_description
_atom_type_scat_dispersion_real
_atom_type_scat_dispersion_imag
_atom_type_scat_source
C C 0.0033 0.0016 'International Tables Vol C Tables 4.2.6.8 and 6.1.1.4'
H H 0.0000 0.0000 'International Tables Vol C Tables 4.2.6.8 and 6.1.1.4'
O O 0.0106 0.0060 'International Tables Vol C Tables 4.2.6.8 and 6.1.1.4'
S S 0.1246 0.1234 'International Tables Vol C Tables 4.2.6.8 and 6.1.1.4'

loop_
_geom_angle_atom_site_label_1
_geom_angle_atom_site_label_2
_geom_angle_atom_site_label_3
_geom_angle
C2' S1' C5' 93.01(17)
C3' C2' S1' 113.1(3)
C3' C2' H2' 123.5
S1' C2' H2' 123.5
C2' C3' C4' 109.9(3)
C2' C3' C5 126.9(3)
C4' C3' C5 123.2(3)
C5' C4' C3' 114.5(3)
C5' C4' H4' 122.7
C3' C4' H4' 122.7
C4' C5' S1' 109.5(3)
C4' C5' H5' 125.3
S1' C5' H5' 125.3
C12 C1 C2 120.6(3)
C12 C1 H1 119.7
C2 C1 H1 119.7
O3 C2 C1 124.9(4)
O3 C2 C3 118.2(3)
C1 C2 C3 116.9(3)
O4 C3 C2 115.5(3)
O4 C3 H2 108.4
C2 C3 H2 108.4
O4 C3 H3 108.4
C2 C3 H3 108.4
H2 C3 H3 107.5
O6 C4 C7 116.0(3)
O6 C4 C11 122.4(3)
C7 C4 C11 121.7(3)
C13 C5 O6 120.2(3)
C13 C5 C3' 128.4(3)
O6 C5 C3' 111.4(3)
C8 C7 C4 119.1(3)
C8 C7 H7 120.5
C4 C7 H7 120.5
C7 C8 C9 121.6(3)
C7 C8 H8 119.2
C9 C8 H8 119.2
C10 C9 C8 118.3(3)
C10 C9 C14 120.7(3)
C8 C9 C14 121.1(3)
C9 C10 C11 122.1(3)
C9 C10 H10 119.0
C11 C10 H10 119.0
C4 C11 C10 117.3(3)
C4 C11 C12 119.2(3)
C10 C11 C12 123.5(3)
C1 C12 C13 120.6(3)
C1 C12 C11 124.3(3)
C13 C12 C11 115.0(3)
C5 C13 O4 116.6(3)
C5 C13 C12 123.2(3)
O4 C13 C12 119.8(3)
C9 C14 H14B 109.5
C9 C14 H14A 109.5
H14B C14 H14A 109.5
C9 C14 H14C 109.5
H14B C14 H14C 109.5
H14A C14 H14C 109.5
C13 O4 C3 117.8(3)
C5 O6 C4 120.0(3)

loop_
_geom_bond_atom_site_label_1
_geom_bond_atom_site_label_2
_geom_bond_distance
S1' C2' 1.685(4)
S1' C5' 1.690(3)
C2' C3' 1.365(5)
C2' H2' 0.93
C3' C4' 1.410(5)
C3' C5 1.454(5)
C4' C5' 1.384(5)
C4' H4' 0.93
C5' H5' 0.93
C1 C12 1.362(5)
C1 C2 1.424(5)
C1 H1 0.93
C2 O3 1.230(4)
C2 C3 1.494(5)
C3 O4 1.422(4)
C3 H2 0.97
C3 H3 0.97
C4 O6 1.371(4)
C4 C7 1.383(5)
C4 C11 1.386(5)
C5 C13 1.362(5)
C5 O6 1.369(4)
C7 C8 1.375(5)
C7 H7 0.93
C8 C9 1.392(5)
C8 H8 0.93
C9 C10 1.369(5)
C9 C14 1.506(5)
C10 C11 1.414(5)
C10 H10 0.93
C11 C12 1.458(5)
C12 C13 1.427(5)
C13 O4 1.366(4)
C14 H14B 0.96
C14 H14A 0.96
C14 H14C 0.96
